data_7124127
loop_
_publ_author_name
'Lama, Prem'
'Hazra, Arpan'
'Barbour, Len'

_publ_section_title
;
 Accordion and layer-sliding motion to produce anomalous thermal expansion
 behaviour in 2D-coordination polymers
;
_journal_name_full 'Chemical Communications'
_journal_paper_doi 10.1039/C9CC06634A
_journal_year 2019
_chemical_formula_sum 'C21 H18 N2 O4 Zn'
_chemical_formula_weight 427.74
_space_group_crystal_system orthorhombic
_space_group_IT_number 61
_space_group_name_Hall '-P 2ac 2ab'
_space_group_name_H-M_alt 'P b c a'
_symmetry_space_group_name_Hall '-P 2ac 2ab'
_symmetry_space_group_name_H-M 'P b c a'
_atom_sites_solution_hydrogens geom
_audit_creation_method SHELXL-2016/6
_audit_update_record
;
2019-08-14 deposited with the CCDC.    2019-09-09 downloaded from the CCDC.
;
_cell_angle_alpha 90
_cell_angle_beta 90
_cell_angle_gamma 90
_cell_formula_units_Z 8
_cell_length_a 11.7459(17)
_cell_length_b 16.5099(24)
_cell_length_c 19.6217(29)
_cell_measurement_reflns_used 9979
_cell_measurement_temperature 220(2)
_cell_measurement_theta_max 24.93
_cell_measurement_theta_min 2.37
_cell_volume 3805.1(10)
_computing_cell_refinement 'Bruker SAINT'
_computing_data_collection 'Bruker APEX2'
_computing_data_reduction 'Bruker SAINT'
_computing_molecular_graphics 'Bruker SHELXTL'
_computing_publication_material 'Bruker SHELXTL'
_computing_structure_refinement 'SHELXL-2016/6 (Sheldrick, 2016)'
_computing_structure_solution 'SHELXL-2016/6 (Sheldrick, 2016)'
_diffrn_ambient_temperature 220(2)
_diffrn_measured_fraction_theta_full 0.994
_diffrn_measured_fraction_theta_max 0.994
_diffrn_measurement_device_type 'Bruker APEX-II CCD'
_diffrn_measurement_method '\f and \w scans'
_diffrn_radiation_type MoK\a
_diffrn_radiation_wavelength 0.71073
_diffrn_reflns_av_R_equivalents 0.0520
_diffrn_reflns_av_unetI/netI 0.0198
_diffrn_reflns_Laue_measured_fraction_full 0.994
_diffrn_reflns_Laue_measured_fraction_max 0.994
_diffrn_reflns_limit_h_max 13
_diffrn_reflns_limit_h_min -13
_diffrn_reflns_limit_k_max 19
_diffrn_reflns_limit_k_min -19
_diffrn_reflns_limit_l_max 23
_diffrn_reflns_limit_l_min -23
_diffrn_reflns_number 50062
_diffrn_reflns_point_group_measured_fraction_full 0.994
_diffrn_reflns_point_group_measured_fraction_max 0.994
_diffrn_reflns_theta_full 24.999
_diffrn_reflns_theta_max 24.999
_diffrn_reflns_theta_min 2.368
_exptl_absorpt_coefficient_mu 1.321
_exptl_absorpt_correction_T_max 0.886
_exptl_absorpt_correction_T_min 0.469
_exptl_absorpt_correction_type multi-scan
_exptl_absorpt_process_details SADABS
_exptl_crystal_colour colorless
_exptl_crystal_density_diffrn 1.493
_exptl_crystal_description block
_exptl_crystal_F_000 1760
_exptl_crystal_size_max 0.675
_exptl_crystal_size_mid 0.164
_exptl_crystal_size_min 0.094
_refine_diff_density_max 0.833
_refine_diff_density_min -0.750
_refine_diff_density_rms 0.069
_refine_ls_extinction_method none
_refine_ls_goodness_of_fit_ref 1.108
_refine_ls_hydrogen_treatment constr
_refine_ls_matrix_type full
_refine_ls_number_parameters 253
_refine_ls_number_reflns 3328
_refine_ls_number_restraints 0
_refine_ls_restrained_S_all 1.108
_refine_ls_R_factor_all 0.0567
_refine_ls_R_factor_gt 0.0445
_refine_ls_shift/su_max 0.001
_refine_ls_shift/su_mean 0.000
_refine_ls_structure_factor_coef Fsqd
_refine_ls_weighting_details 'w=1/[\s^2^(Fo^2^)+(0.0400P)^2^+8.9334P] where P=(Fo^2^+2Fc^2^)/3'
_refine_ls_weighting_scheme calc
_refine_ls_wR_factor_gt 0.1039
_refine_ls_wR_factor_ref 0.1150
_reflns_Friedel_coverage 0.000
_reflns_number_gt 2788
_reflns_number_total 3328
_reflns_threshold_expression 'I > 2\s(I)'
_cod_data_source_file c9cc06634a3.cif
_cod_data_source_block 1_220K
_cod_original_cell_volume 3805.11(10)
_cod_database_code 7124127
_shelx_shelxl_version_number 2016/6
_shelx_space_group_comment
;
The symmetry employed for this shelxl refinement is uniquely defined
by the following loop, which should always be used as a source of
symmetry information in preference to the above space-group names.
They are only intended as comments.
;
_shelx_estimated_absorpt_t_min 0.469
_shelx_estimated_absorpt_t_max 0.886

loop_
_space_group_symop_operation_xyz
'x, y, z'
'-x+1/2, -y, z+1/2'
'x+1/2, -y+1/2, -z'
'-x, y+1/2, -z+1/2'
'-x, -y, -z'
'x-1/2, y, -z-1/2'
'-x-1/2, y-1/2, z'
'x, -y-1/2, z-1/2'

loop_
_atom_site_label
_atom_site_type_symbol
_atom_site_fract_x
_atom_site_fract_y
_atom_site_fract_z
_atom_site_U_iso_or_equiv
_atom_site_adp_type
_atom_site_occupancy
_atom_site_site_symmetry_order
_atom_site_calc_flag
_atom_site_refinement_flags_posn
_atom_site_refinement_flags_adp
Zn1 Zn 0.03360(3) 0.11176(2) 0.37136(2) 0.03114(15) Uani 1 1 d . .
O1 O -0.0159(3) 0.15654(17) 0.46116(14) 0.0477(7) Uani 1 1 d . .
O2 O 0.1337(3) 0.22997(17) 0.43356(14) 0.0510(7) Uani 1 1 d . .
O3 O 0.0058(4) 0.3226(2) 0.78920(17) 0.0715(10) Uani 1 1 d . .
O4 O 0.1144(5) 0.4155(4) 0.7522(3) 0.160(3) Uani 1 1 d . .
N1 N 0.1810(2) 0.04709(18) 0.39128(16) 0.0339(7) Uani 1 1 d . .
N2 N 0.9121(3) 0.02137(18) 0.36462(14) 0.0336(7) Uani 1 1 d . .
C1 C 0.0597(3) 0.2103(2) 0.47444(19) 0.0381(9) Uani 1 1 d . .
C2 C 0.0578(3) 0.2464(2) 0.54455(18) 0.0349(8) Uani 1 1 d . .
C3 C 0.1471(3) 0.2955(2) 0.5652(2) 0.0424(9) Uani 1 1 d . .
H3 H 0.206556 0.307385 0.534749 0.051 Uiso 1 1 calc R U
C4 C 0.1487(4) 0.3271(3) 0.6304(2) 0.0513(11) Uani 1 1 d . .
H4 H 0.208553 0.361482 0.643586 0.062 Uiso 1 1 calc R U
C5 C 0.0644(4) 0.3088(2) 0.6759(2) 0.0481(11) Uani 1 1 d . .
C6 C -0.0247(4) 0.2601(2) 0.6558(2) 0.0471(10) Uani 1 1 d . .
H6 H -0.082966 0.247306 0.686859 0.056 Uiso 1 1 calc R U
C7 C -0.0286(4) 0.2296(2) 0.58961(19) 0.0405(9) Uani 1 1 d . .
H7 H -0.090500 0.197564 0.575728 0.049 Uiso 1 1 calc R U
C8 C 0.0654(5) 0.3489(4) 0.7447(3) 0.0725(15) Uani 1 1 d . .
C9 C 0.2802(3) 0.0866(2) 0.3939(2) 0.0442(10) Uani 1 1 d . .
H9 H 0.279669 0.143371 0.390339 0.053 Uiso 1 1 calc R U
C10 C 0.3828(3) 0.0479(2) 0.4017(2) 0.0445(10) Uani 1 1 d . .
H10 H 0.450345 0.078351 0.403768 0.053 Uiso 1 1 calc R U
C11 C 0.3876(3) -0.0348(2) 0.40635(19) 0.0368(8) Uani 1 1 d . .
C12 C 0.2850(3) -0.0759(2) 0.4028(2) 0.0463(10) Uani 1 1 d . .
H12 H 0.283434 -0.132764 0.405515 0.056 Uiso 1 1 calc R U
C13 C 0.1854(3) -0.0331(2) 0.3954(2) 0.0427(9) Uani 1 1 d . .
H13 H 0.116754 -0.062228 0.393064 0.051 Uiso 1 1 calc R U
C14 C 0.4994(3) -0.0785(3) 0.4128(2) 0.0441(10) Uani 1 1 d . .
H14A H 0.493715 -0.118808 0.449285 0.053 Uiso 1 1 calc R U
H14B H 0.558677 -0.039618 0.425494 0.053 Uiso 1 1 calc R U
C15 C 0.5338(3) -0.1207(2) 0.3471(2) 0.0463(10) Uani 1 1 d . .
H15A H 0.535192 -0.080988 0.309982 0.056 Uiso 1 1 calc R U
H15B H 0.476771 -0.161863 0.335769 0.056 Uiso 1 1 calc R U
C16 C 0.6511(3) -0.1612(2) 0.3524(3) 0.0516(11) Uani 1 1 d . .
H16A H 0.653091 -0.195808 0.392981 0.062 Uiso 1 1 calc R U
H16B H 0.663441 -0.195641 0.312431 0.062 Uiso 1 1 calc R U
C17 C 0.7452(3) -0.0996(2) 0.3568(2) 0.0394(9) Uani 1 1 d . .
C18 C 0.7897(3) -0.0746(2) 0.4182(2) 0.0434(9) Uani 1 1 d . .
H18 H 0.764268 -0.098603 0.458887 0.052 Uiso 1 1 calc R U
C19 C 0.8711(3) -0.0147(2) 0.42046(19) 0.0387(9) Uani 1 1 d . .
H19 H 0.899110 0.001550 0.463188 0.046 Uiso 1 1 calc R U
C20 C 0.8689(4) -0.0031(3) 0.3050(2) 0.0501(11) Uani 1 1 d . .
H20 H 0.895528 0.021433 0.264772 0.060 Uiso 1 1 calc R U
C21 C 0.7875(4) -0.0625(3) 0.2999(2) 0.0545(12) Uani 1 1 d . .
H21 H 0.760491 -0.077878 0.256710 0.065 Uiso 1 1 calc R U

loop_
_atom_site_aniso_label
_atom_site_aniso_U_11
_atom_site_aniso_U_22
_atom_site_aniso_U_33
_atom_site_aniso_U_23
_atom_site_aniso_U_13
_atom_site_aniso_U_12
Zn1 0.0343(2) 0.0312(2) 0.0278(2) 0.00093(16) 0.00016(17) 0.00222(18)
O1 0.0606(19) 0.0434(16) 0.0390(15) -0.0121(12) -0.0058(13) 0.0026(15)
O2 0.074(2) 0.0406(15) 0.0385(15) -0.0030(13) 0.0127(15) 0.0069(15)
O3 0.124(3) 0.0512(19) 0.0396(18) -0.0055(15) 0.000(2) 0.015(2)
O4 0.155(5) 0.207(6) 0.119(4) -0.114(4) 0.040(4) -0.087(5)
N1 0.0315(16) 0.0293(15) 0.0409(17) 0.0022(13) -0.0002(13) -0.0015(13)
N2 0.0305(16) 0.0392(17) 0.0311(15) -0.0022(13) 0.0000(13) 0.0017(14)
C1 0.053(2) 0.0256(18) 0.036(2) -0.0017(16) -0.0050(18) 0.0125(17)
C2 0.046(2) 0.0273(18) 0.0310(18) -0.0013(14) -0.0036(16) 0.0077(16)
C3 0.038(2) 0.044(2) 0.045(2) -0.0074(18) -0.0008(17) 0.0053(18)
C4 0.047(2) 0.060(3) 0.047(2) -0.017(2) -0.010(2) -0.001(2)
C5 0.062(3) 0.042(2) 0.040(2) -0.0101(18) -0.013(2) 0.010(2)
C6 0.068(3) 0.038(2) 0.035(2) 0.0044(17) 0.014(2) 0.007(2)
C7 0.053(2) 0.0289(18) 0.039(2) -0.0023(16) -0.0031(18) -0.0052(18)
C8 0.091(4) 0.079(4) 0.047(3) -0.016(3) 0.004(3) 0.004(3)
C9 0.035(2) 0.0303(19) 0.067(3) 0.0039(18) 0.0002(19) -0.0024(17)
C10 0.0262(19) 0.039(2) 0.068(3) 0.005(2) 0.0019(18) -0.0092(17)
C11 0.0285(19) 0.039(2) 0.043(2) 0.0048(17) -0.0012(16) -0.0023(16)
C12 0.036(2) 0.0287(19) 0.074(3) 0.0064(19) -0.004(2) -0.0018(17)
C13 0.0252(19) 0.036(2) 0.067(3) 0.0040(19) -0.0005(18) -0.0049(16)
C14 0.030(2) 0.044(2) 0.059(3) 0.010(2) -0.0080(18) -0.0013(17)
C15 0.032(2) 0.038(2) 0.068(3) -0.0016(19) -0.0080(19) -0.0029(18)
C16 0.033(2) 0.038(2) 0.083(3) -0.007(2) -0.005(2) 0.0030(18)
C17 0.0292(19) 0.034(2) 0.055(2) -0.0038(17) -0.0028(18) 0.0044(16)
C18 0.035(2) 0.049(2) 0.046(2) 0.0140(19) -0.0011(17) -0.0016(19)
C19 0.033(2) 0.049(2) 0.034(2) 0.0053(17) -0.0047(16) -0.0040(18)
C20 0.050(3) 0.067(3) 0.033(2) -0.005(2) 0.0042(18) -0.015(2)
C21 0.049(3) 0.068(3) 0.047(2) -0.018(2) -0.002(2) -0.014(2)

loop_
_atom_type_symbol
_atom_type_description
_atom_type_scat_dispersion_real
_atom_type_scat_dispersion_imag
_atom_type_scat_source
C C 0.0033 0.0016 'International Tables Vol C Tables 4.2.6.8 and 6.1.1.4'
H H 0.0000 0.0000 'International Tables Vol C Tables 4.2.6.8 and 6.1.1.4'
N N 0.0061 0.0033 'International Tables Vol C Tables 4.2.6.8 and 6.1.1.4'
O O 0.0106 0.0060 'International Tables Vol C Tables 4.2.6.8 and 6.1.1.4'
Zn Zn 0.2839 1.4301 'International Tables Vol C Tables 4.2.6.8 and 6.1.1.4'

loop_
_geom_angle_atom_site_label_1
_geom_angle_atom_site_label_2
_geom_angle_atom_site_label_3
_geom_angle
_geom_angle_site_symmetry_1
_geom_angle_site_symmetry_3
O3 Zn1 O1 118.04(14) 8_565 .
O3 Zn1 N2 103.30(14) 8_565 1_455
O1 Zn1 N2 97.04(12) . 1_455
O3 Zn1 N1 125.22(15) 8_565 .
O1 Zn1 N1 105.52(12) . .
N2 Zn1 N1 102.54(12) 1_455 .
O3 Zn1 C8 26.19(17) 8_565 8_565
O1 Zn1 C8 142.56(17) . 8_565
N2 Zn1 C8 102.61(16) 1_455 8_565
N1 Zn1 C8 100.92(17) . 8_565
C1 O1 Zn1 103.5(2) . .
C8 O3 Zn1 107.4(4) . 8_566
C13 N1 C9 116.8(3) . .
C13 N1 Zn1 123.9(2) . .
C9 N1 Zn1 119.0(2) . .
C19 N2 C20 116.5(3) . .
C19 N2 Zn1 121.2(2) . 1_655
C20 N2 Zn1 122.3(3) . 1_655
O2 C1 O1 122.8(4) . .
O2 C1 C2 120.3(4) . .
O1 C1 C2 116.8(4) . .
C7 C2 C3 119.2(3) . .
C7 C2 C1 121.4(4) . .
C3 C2 C1 119.3(4) . .
C4 C3 C2 120.1(4) . .
C4 C3 H3 119.9 . .
C2 C3 H3 119.9 . .
C5 C4 C3 120.7(4) . .
C5 C4 H4 119.6 . .
C3 C4 H4 119.6 . .
C4 C5 C6 119.5(4) . .
C4 C5 C8 119.0(4) . .
C6 C5 C8 121.3(5) . .
C5 C6 C7 120.1(4) . .
C5 C6 H6 120.0 . .
C7 C6 H6 120.0 . .
C2 C7 C6 120.2(4) . .
C2 C7 H7 119.9 . .
C6 C7 H7 119.9 . .
O3 C8 O4 120.1(5) . .
O3 C8 C5 119.3(5) . .
O4 C8 C5 119.8(5) . .
O3 C8 Zn1 46.4(3) . 8_566
O4 C8 Zn1 74.5(3) . 8_566
C5 C8 Zn1 165.6(4) . 8_566
N1 C9 C10 122.9(4) . .
N1 C9 H9 118.6 . .
C10 C9 H9 118.6 . .
C11 C10 C9 120.5(4) . .
C11 C10 H10 119.8 . .
C9 C10 H10 119.8 . .
C10 C11 C12 116.7(4) . .
C10 C11 C14 121.3(3) . .
C12 C11 C14 122.0(3) . .
C13 C12 C11 119.6(4) . .
C13 C12 H12 120.2 . .
C11 C12 H12 120.2 . .
N1 C13 C12 123.5(4) . .
N1 C13 H13 118.2 . .
C12 C13 H13 118.2 . .
C11 C14 C15 112.4(3) . .
C11 C14 H14A 109.1 . .
C15 C14 H14A 109.1 . .
C11 C14 H14B 109.1 . .
C15 C14 H14B 109.1 . .
H14A C14 H14B 107.8 . .
C14 C15 C16 112.4(4) . .
C14 C15 H15A 109.1 . .
C16 C15 H15A 109.1 . .
C14 C15 H15B 109.1 . .
C16 C15 H15B 109.1 . .
H15A C15 H15B 107.9 . .
C17 C16 C15 111.6(3) . .
C17 C16 H16A 109.3 . .
C15 C16 H16A 109.3 . .
C17 C16 H16B 109.3 . .
C15 C16 H16B 109.3 . .
H16A C16 H16B 108.0 . .
C21 C17 C18 116.3(4) . .
C21 C17 C16 121.5(4) . .
C18 C17 C16 122.2(4) . .
C19 C18 C17 120.5(4) . .
C19 C18 H18 119.7 . .
C17 C18 H18 119.7 . .
N2 C19 C18 123.0(4) . .
N2 C19 H19 118.5 . .
C18 C19 H19 118.5 . .
N2 C20 C21 122.8(4) . .
N2 C20 H20 118.6 . .
C21 C20 H20 118.6 . .
C17 C21 C20 120.9(4) . .
C17 C21 H21 119.5 . .
C20 C21 H21 119.5 . .

loop_
_geom_bond_atom_site_label_1
_geom_bond_atom_site_label_2
_geom_bond_distance
_geom_bond_site_symmetry_2
Zn1 O3 1.970(3) 8_565
Zn1 O1 1.997(3) .
Zn1 N2 2.069(3) 1_455
Zn1 N1 2.071(3) .
Zn1 C8 2.596(5) 8_565
O1 C1 1.282(5) .
O2 C1 1.227(5) .
O3 C8 1.201(6) .
O4 C8 1.250(7) .
N1 C13 1.328(5) .
N1 C9 1.336(5) .
N2 C19 1.337(5) .
N2 C20 1.338(5) .
C1 C2 1.499(5) .
C2 C7 1.374(5) .
C2 C3 1.386(5) .
C3 C4 1.381(6) .
C3 H3 0.9400 .
C4 C5 1.367(6) .
C4 H4 0.9400 .
C5 C6 1.378(6) .
C5 C8 1.504(6) .
C6 C7 1.394(6) .
C6 H6 0.9400 .
C7 H7 0.9400 .
C9 C10 1.373(5) .
C9 H9 0.9400 .
C10 C11 1.370(5) .
C10 H10 0.9400 .
C11 C12 1.385(5) .
C11 C14 1.503(5) .
C12 C13 1.374(5) .
C12 H12 0.9400 .
C13 H13 0.9400 .
C14 C15 1.520(6) .
C14 H14A 0.9800 .
C14 H14B 0.9800 .
C15 C16 1.535(5) .
C15 H15A 0.9800 .
C15 H15B 0.9800 .
C16 C17 1.504(5) .
C16 H16A 0.9800 .
C16 H16B 0.9800 .
C17 C21 1.368(6) .
C17 C18 1.376(6) .
C18 C19 1.376(5) .
C18 H18 0.9400 .
C19 H19 0.9400 .
C20 C21 1.374(6) .
C20 H20 0.9400 .
C21 H21 0.9400 .
